data_2204088
loop_
_publ_author_name
'Sun, Yu-Xi'
'You, Zhong-Lu'

_publ_section_title
;
 2-Ammonio-3-phenylpropanoic acid--monohydrogen
 sulfate--2-ammonio-3-phenylpropanoate (1/1/1)
;
_journal_issue 8
_journal_name_full 'Acta Crystallographica Section E'
_journal_page_first o1447
_journal_page_last o1448
_journal_paper_doi 10.1107/S1600536804018434
_journal_volume 60
_journal_year 2004
_chemical_formula_iupac 'C9 H12 N O2 +, H S O4 -, C9 H11 N O2'
_chemical_formula_moiety 'C9 H12 N O2 +, H S O4 -, C9 H11 N O2'
_chemical_formula_sum 'C18 H24 N2 O8 S'
_chemical_formula_weight 428.45
_chemical_name_systematic
;
2-Ammonio-3-phenylpropanoic acid--monohydrogen
sulfate--2-ammonio-3-phenylpropanoate (1/1/1)
;
_space_group_IT_number 4
_symmetry_cell_setting monoclinic
_symmetry_space_group_name_Hall 'P 2yb'
_symmetry_space_group_name_H-M 'P 1 21 1'
_atom_sites_solution_hydrogens geom
_atom_sites_solution_primary direct
_atom_sites_solution_secondary difmap
_audit_creation_method SHELXL-97
_cell_angle_alpha 90.00
_cell_angle_beta 97.05(3)
_cell_angle_gamma 90.00
_cell_formula_units_Z 2
_cell_length_a 13.439(3)
_cell_length_b 4.878(3)
_cell_length_c 15.483(3)
_cell_measurement_reflns_used 512
_cell_measurement_temperature 293(2)
_cell_measurement_theta_max 16.441
_cell_measurement_theta_min 2.651
_cell_volume 1007.3(7)
_computing_cell_refinement SMART
_computing_data_collection 'SMART (Siemens, 1996)'
_computing_data_reduction 'SAINT (Siemens, 1996)'
_computing_molecular_graphics 'SHELXTL (Sheldrick, 1997b)'
_computing_publication_material SHELXTL
_computing_structure_refinement 'SHELXL97 (Sheldrick, 1997a)'
_computing_structure_solution 'SHELXS97 (Sheldrick, 1997a)'
_diffrn_ambient_temperature 293(2)
_diffrn_measured_fraction_theta_full 0.989
_diffrn_measured_fraction_theta_max 0.989
_diffrn_measurement_device_type 'Bruker SMART CCD area-detector'
_diffrn_measurement_method \w
_diffrn_radiation_monochromator graphite
_diffrn_radiation_source 'fine-focus sealed tube'
_diffrn_radiation_type MoK\a
_diffrn_radiation_wavelength 0.71073
_diffrn_reflns_av_R_equivalents 0.0739
_diffrn_reflns_av_sigmaI/netI 0.1514
_diffrn_reflns_limit_h_max 16
_diffrn_reflns_limit_h_min -15
_diffrn_reflns_limit_k_max 5
_diffrn_reflns_limit_k_min -5
_diffrn_reflns_limit_l_max 19
_diffrn_reflns_limit_l_min -17
_diffrn_reflns_number 5540
_diffrn_reflns_theta_full 26.00
_diffrn_reflns_theta_max 26.00
_diffrn_reflns_theta_min 1.33
_diffrn_standards_decay_% 0
_diffrn_standards_number 0
_exptl_absorpt_coefficient_mu 0.209
_exptl_absorpt_correction_T_max 0.9633
_exptl_absorpt_correction_T_min 0.9457
_exptl_absorpt_correction_type multi-scan
_exptl_absorpt_process_details '(SADABS; Sheldrick, 1996)'
_exptl_crystal_colour colorless
_exptl_crystal_density_diffrn 1.412
_exptl_crystal_density_method 'not measured'
_exptl_crystal_description block
_exptl_crystal_F_000 452
_exptl_crystal_size_max 0.27
_exptl_crystal_size_mid 0.20
_exptl_crystal_size_min 0.18
_refine_diff_density_max 0.307
_refine_diff_density_min -0.390
_refine_ls_abs_structure_details 'Flack (1983), 1260 Friedel pairs [CHECK]'
_refine_ls_abs_structure_Flack 0.15(19)
_refine_ls_extinction_method none
_refine_ls_goodness_of_fit_ref 0.948
_refine_ls_hydrogen_treatment mixed
_refine_ls_matrix_type full
_refine_ls_number_parameters 268
_refine_ls_number_reflns 3478
_refine_ls_number_restraints 2
_refine_ls_restrained_S_all 0.948
_refine_ls_R_factor_all 0.1221
_refine_ls_R_factor_gt 0.0745
_refine_ls_shift/su_max 0.000
_refine_ls_shift/su_mean 0.000
_refine_ls_structure_factor_coef Fsqd
_refine_ls_weighting_details 'calc w = 1/[\s^2^(Fo^2^)+(0.0559P)^2^] where P = (Fo^2^+2Fc^2^)/3'
_refine_ls_weighting_scheme calc
_refine_ls_wR_factor_gt 0.1392
_refine_ls_wR_factor_ref 0.1627
_reflns_number_gt 2086
_reflns_number_total 3478
_reflns_threshold_expression I>2\s(I)
_cod_data_source_file su6127.cif
_cod_data_source_block I
_cod_depositor_comments
;
The following automatic conversions were performed:
'_symmetry_cell_setting' value 'Monoclinic' changed to 'monoclinic'
according to '/home/saulius/struct/CIF-dictionaries/cif_core.dic'
dictionary named 'cif_core.dic' version 2.4.1 from 2010-06-29.

Automatic conversion script
Id: cif_fix_enum 1527 2010-12-29 10:47:43Z saulius 

The following automatic conversions were performed:

'_symmetry_cell_setting' value 'Monoclinic' changed to 'monoclinic'
according to /home/saulius/struct/CIF-dictionaries/cif_core.dic
dictionary named 'cif_core.dic' version 2.4.1 from 2010-06-29.

Automatic conversion script
Id: cif_fix_values 1715 2011-07-08 13:25:40Z adriana 
;
_cod_original_cell_volume 1007.4(4)
_cod_original_sg_symbol_H-M 'P 21'
_cod_database_code 2204088
_cod_database_fobs_code 2204088

loop_
_symmetry_equiv_pos_as_xyz
'x, y, z'
'-x, y+1/2, -z'

loop_
_atom_site_label
_atom_site_fract_x
_atom_site_fract_y
_atom_site_fract_z
_atom_site_U_iso_or_equiv
_atom_site_adp_type
_atom_site_calc_flag
_atom_site_refinement_flags
_atom_site_occupancy
_atom_site_type_symbol
S1 0.27011(10) 0.5458(4) 0.45100(10) 0.0339(4) Uani d . 1 S
O1 1.0188(3) -0.1526(9) 0.3637(3) 0.0312(11) Uani d . 1 O
H1 1.0762 -0.1875 0.3852 0.047 Uiso calc R 1 H
O2 1.0394(3) 0.2232(10) 0.4475(3) 0.0461(13) Uani d . 1 O
O3 0.3978(2) 1.0705(10) 0.5850(3) 0.0373(11) Uani d . 1 O
O4 0.3241(3) 0.9620(11) 0.7018(3) 0.0450(14) Uani d . 1 O
O5 0.3753(2) 0.6202(9) 0.4369(2) 0.0320(11) Uani d . 1 O
O6 0.2655(3) 0.4295(10) 0.5452(2) 0.0331(11) Uani d D 1 O
O7 0.1957(2) 0.7826(10) 0.4402(2) 0.0329(11) Uani d . 1 O
O8 0.2327(3) 0.3076(10) 0.3856(2) 0.0371(12) Uani d . 1 O
C7 0.9085(4) 0.2769(15) 0.2492(4) 0.0345(16) Uani d . 1 C
H7A 0.8620 0.4251 0.2324 0.041 Uiso calc R 1 H
H7B 0.9759 0.3474 0.2483 0.041 Uiso calc R 1 H
N1 0.8619(3) 0.4276(11) 0.3908(3) 0.0327(13) Uani d . 1 N
H1A 0.8502 0.3747 0.4436 0.049 Uiso calc R 1 H
H1B 0.8059 0.4954 0.3621 0.049 Uiso calc R 1 H
H1C 0.9093 0.5561 0.3956 0.049 Uiso calc R 1 H
C16 0.5368(4) 0.7803(15) 0.7527(4) 0.0388(17) Uani d . 1 C
H16A 0.5847 0.9083 0.7335 0.047 Uiso calc R 1 H
H16B 0.4995 0.8773 0.7930 0.047 Uiso calc R 1 H
N2 0.5165(3) 0.6421(11) 0.5962(3) 0.0299(13) Uani d . 1 N
H2A 0.4727 0.6453 0.5482 0.045 Uiso calc R 1 H
H2B 0.5456 0.4782 0.6017 0.045 Uiso calc R 1 H
H2C 0.5630 0.7702 0.5926 0.045 Uiso calc R 1 H
C1 0.8908(4) 0.0509(16) 0.1836(3) 0.0360(15) Uani d . 1 C
C2 0.7954(5) -0.0559(17) 0.1596(4) 0.053(2) Uani d . 1 C
H2 0.7419 0.0100 0.1864 0.063 Uiso calc R 1 H
C3 0.7786(7) -0.255(2) 0.0978(5) 0.068(3) Uani d . 1 C
H3 0.7141 -0.3232 0.0833 0.081 Uiso calc R 1 H
C4 0.8538(8) -0.353(2) 0.0579(5) 0.081(3) Uani d . 1 C
H4 0.8413 -0.4889 0.0157 0.097 Uiso calc R 1 H
C5 0.9503(8) -0.2547(19) 0.0790(5) 0.076(3) Uani d . 1 C
H5 1.0028 -0.3246 0.0517 0.092 Uiso calc R 1 H
C6 0.9679(5) -0.0484(17) 0.1417(4) 0.052(2) Uani d . 1 C
H6A 1.0322 0.0222 0.1553 0.062 Uiso calc R 1 H
C8 0.8961(4) 0.1874(13) 0.3424(3) 0.0240(14) Uani d . 1 C
H8A 0.8457 0.0417 0.3404 0.029 Uiso calc R 1 H
C9 0.9921(4) 0.0884(16) 0.3916(4) 0.0315(17) Uani d . 1 C
C10 0.5940(4) 0.5522(17) 0.8014(4) 0.0368(15) Uani d . 1 C
C11 0.5590(7) 0.441(2) 0.8735(5) 0.073(3) Uani d . 1 C
H11 0.4986 0.5006 0.8904 0.088 Uiso calc R 1 H
C12 0.6164(8) 0.231(2) 0.9227(5) 0.081(3) Uani d . 1 C
H12 0.5942 0.1529 0.9716 0.097 Uiso calc R 1 H
C13 0.7030(8) 0.154(2) 0.8954(6) 0.092(4) Uani d . 1 C
H13 0.7409 0.0205 0.9274 0.110 Uiso calc R 1 H
C14 0.7387(6) 0.258(2) 0.8240(6) 0.074(3) Uani d . 1 C
H14 0.7976 0.1927 0.8054 0.089 Uiso calc R 1 H
C15 0.6835(5) 0.4642(17) 0.7801(5) 0.056(2) Uani d . 1 C
H15 0.7090 0.5475 0.7335 0.067 Uiso calc R 1 H
C17 0.4634(4) 0.6968(14) 0.6734(3) 0.0282(15) Uani d . 1 C
H17 0.4275 0.5309 0.6874 0.034 Uiso calc R 1 H
C18 0.3876(4) 0.9292(15) 0.6518(4) 0.0312(16) Uani d . 1 C
H6 0.308(4) 0.306(12) 0.556(4) 0.080 Uiso d D 1 H

loop_
_atom_site_aniso_label
_atom_site_aniso_U_11
_atom_site_aniso_U_22
_atom_site_aniso_U_33
_atom_site_aniso_U_12
_atom_site_aniso_U_13
_atom_site_aniso_U_23
S1 0.0259(7) 0.0337(11) 0.0422(9) 0.0037(9) 0.0047(6) -0.0011(9)
O1 0.023(2) 0.025(3) 0.043(3) 0.007(2) -0.0055(18) -0.007(2)
O2 0.034(2) 0.029(3) 0.070(3) -0.004(2) -0.013(2) -0.005(3)
O3 0.032(2) 0.027(3) 0.053(3) 0.010(2) 0.0064(19) 0.004(3)
O4 0.027(2) 0.066(4) 0.042(3) 0.007(2) 0.0041(18) -0.007(3)
O5 0.0196(19) 0.030(3) 0.048(2) 0.003(2) 0.0103(17) 0.000(2)
O6 0.032(2) 0.040(3) 0.029(2) 0.014(2) 0.0068(18) 0.007(2)
O7 0.020(2) 0.029(3) 0.050(3) 0.014(2) 0.0036(18) 0.000(2)
O8 0.042(2) 0.033(3) 0.036(2) -0.010(2) 0.0034(19) -0.008(2)
C7 0.041(3) 0.027(4) 0.038(4) 0.005(3) 0.012(3) 0.009(3)
N1 0.026(3) 0.031(4) 0.041(3) 0.000(3) 0.001(2) 0.000(3)
C16 0.043(4) 0.026(5) 0.044(4) 0.008(4) -0.007(3) -0.010(3)
N2 0.021(2) 0.025(4) 0.043(3) 0.003(2) 0.001(2) 0.000(2)
C1 0.055(4) 0.028(4) 0.024(3) 0.005(4) 0.005(3) 0.007(3)
C2 0.062(5) 0.043(6) 0.049(4) 0.010(4) -0.008(3) -0.003(4)
C3 0.088(6) 0.050(7) 0.056(5) -0.007(6) -0.026(5) 0.012(5)
C4 0.144(9) 0.055(7) 0.038(5) -0.004(7) -0.011(6) 0.002(4)
C5 0.147(9) 0.040(6) 0.053(5) 0.016(6) 0.056(6) 0.004(5)
C6 0.075(5) 0.042(6) 0.042(4) 0.007(4) 0.021(4) 0.006(4)
C8 0.022(3) 0.016(4) 0.033(3) -0.002(3) 0.001(2) -0.004(3)
C9 0.021(3) 0.036(5) 0.038(4) -0.007(3) 0.006(3) 0.015(4)
C10 0.044(3) 0.028(4) 0.037(3) 0.000(4) -0.004(3) -0.001(4)
C11 0.107(6) 0.064(7) 0.048(5) -0.007(6) 0.006(4) 0.000(5)
C12 0.145(9) 0.055(8) 0.039(5) -0.018(7) -0.002(6) 0.009(5)
C13 0.136(9) 0.057(8) 0.065(7) 0.006(7) -0.058(6) 0.004(6)
C14 0.061(5) 0.052(7) 0.100(7) 0.006(5) -0.025(5) -0.002(6)
C15 0.051(4) 0.043(6) 0.070(5) -0.001(4) -0.011(4) 0.009(4)
C17 0.027(3) 0.023(4) 0.033(3) 0.000(3) 0.002(3) 0.005(3)
C18 0.025(3) 0.026(4) 0.041(4) -0.002(3) -0.006(3) -0.008(3)

loop_
_atom_type_symbol
_atom_type_description
_atom_type_scat_dispersion_real
_atom_type_scat_dispersion_imag
_atom_type_scat_source
C C 0.0033 0.0016 'International Tables Vol C Tables 4.2.6.8 and 6.1.1.4'
H H 0.0000 0.0000 'International Tables Vol C Tables 4.2.6.8 and 6.1.1.4'
N N 0.0061 0.0033 'International Tables Vol C Tables 4.2.6.8 and 6.1.1.4'
O O 0.0106 0.0060 'International Tables Vol C Tables 4.2.6.8 and 6.1.1.4'
S S 0.1246 0.1234 'International Tables Vol C Tables 4.2.6.8 and 6.1.1.4'

loop_
_geom_angle_atom_site_label_1
_geom_angle_atom_site_label_2
_geom_angle_atom_site_label_3
_geom_angle
O5 S1 O7 114.7(2)
O5 S1 O6 111.5(2)
O7 S1 O6 105.9(2)
O5 S1 O8 108.4(2)
O7 S1 O8 109.5(2)
O6 S1 O8 106.4(3)
C9 O1 H1 109.5
S1 O6 H6 110(5)
C1 C7 C8 113.6(6)
C1 C7 H7A 108.8
C8 C7 H7A 108.8
C1 C7 H7B 108.8
C8 C7 H7B 108.8
H7A C7 H7B 107.7
C8 N1 H1A 109.5
C8 N1 H1B 109.5
H1A N1 H1B 109.5
C8 N1 H1C 109.5
H1A N1 H1C 109.5
H1B N1 H1C 109.5
C10 C16 C17 116.4(6)
C10 C16 H16A 108.2
C17 C16 H16A 108.2
C10 C16 H16B 108.2
C17 C16 H16B 108.2
H16A C16 H16B 107.3
C17 N2 H2A 109.5
C17 N2 H2B 109.5
H2A N2 H2B 109.5
C17 N2 H2C 109.5
H2A N2 H2C 109.5
H2B N2 H2C 109.5
C6 C1 C2 117.7(7)
C6 C1 C7 120.8(6)
C2 C1 C7 121.5(6)
C3 C2 C1 121.5(7)
C3 C2 H2 119.2
C1 C2 H2 119.2
C4 C3 C2 120.7(8)
C4 C3 H3 119.6
C2 C3 H3 119.6
C3 C4 C5 120.4(9)
C3 C4 H4 119.8
C5 C4 H4 119.8
C4 C5 C6 119.2(8)
C4 C5 H5 120.4
C6 C5 H5 120.4
C1 C6 C5 120.5(8)
C1 C6 H6A 119.8
C5 C6 H6A 119.8
N1 C8 C9 107.3(5)
N1 C8 C7 108.9(5)
C9 C8 C7 112.6(4)
N1 C8 H8A 109.4
C9 C8 H8A 109.4
C7 C8 H8A 109.4
O2 C9 O1 125.5(6)
O2 C9 C8 122.4(7)
O1 C9 C8 112.0(6)
C15 C10 C11 118.3(7)
C15 C10 C16 121.9(6)
C11 C10 C16 119.7(7)
C10 C11 C12 119.7(8)
C10 C11 H11 120.1
C12 C11 H11 120.1
C13 C12 C11 117.6(8)
C13 C12 H12 121.2
C11 C12 H12 121.2
C12 C13 C14 124.0(9)
C12 C13 H13 118.0
C14 C13 H13 118.0
C13 C14 C15 116.8(9)
C13 C14 H14 121.6
C15 C14 H14 121.6
C10 C15 C14 123.5(8)
C10 C15 H15 118.2
C14 C15 H15 118.2
N2 C17 C16 111.5(4)
N2 C17 C18 109.2(5)
C16 C17 C18 108.9(5)
N2 C17 H17 109.1
C16 C17 H17 109.1
C18 C17 H17 109.1
O4 C18 O3 126.7(6)
O4 C18 C17 116.9(6)
O3 C18 C17 116.4(5)

loop_
_geom_bond_atom_site_label_1
_geom_bond_atom_site_label_2
_geom_bond_distance
S1 O5 1.501(3)
S1 O7 1.523(4)
S1 O6 1.574(4)
S1 O8 1.582(4)
O1 C9 1.317(8)
O1 H1 0.8200
O2 C9 1.205(7)
O3 C18 1.264(7)
O4 C18 1.231(6)
O6 H6 0.83(6)
C7 C1 1.498(9)
C7 C8 1.536(7)
C7 H7A 0.9700
C7 H7B 0.9700
N1 C8 1.493(7)
N1 H1A 0.8900
N1 H1B 0.8900
N1 H1C 0.8900
C16 C10 1.501(9)
C16 C17 1.533(7)
C16 H16A 0.9700
C16 H16B 0.9700
N2 C17 1.489(6)
N2 H2A 0.8900
N2 H2B 0.8900
N2 H2C 0.8900
C1 C6 1.377(8)
C1 C2 1.391(9)
C2 C3 1.363(11)
C2 H2 0.9300
C3 C4 1.337(10)
C3 H3 0.9300
C4 C5 1.384(12)
C4 H4 0.9300
C5 C6 1.399(11)
C5 H5 0.9300
C6 H6A 0.9300
C8 C9 1.495(7)
C8 H8A 0.9800
C10 C15 1.355(8)
C10 C11 1.375(9)
C11 C12 1.441(12)
C11 H11 0.9300
C12 C13 1.341(12)
C12 H12 0.9300
C13 C14 1.357(11)
C13 H13 0.9300
C14 C15 1.380(11)
C14 H14 0.9300
C15 H15 0.9300
C17 C18 1.533(9)
C17 H17 0.9800

loop_
_geom_hbond_atom_site_label_D
_geom_hbond_atom_site_label_H
_geom_hbond_atom_site_label_A
_geom_hbond_site_symmetry_A
_geom_hbond_distance_DH
_geom_hbond_distance_HA
_geom_hbond_distance_DA
_geom_hbond_angle_DHA
O6 H6 O3 1_545 0.83(6) 1.69(6) 2.519(5) 176(8)
N2 H2C O5 2_656 0.89 1.98 2.828(6) 160
N2 H2B O5 2_646 0.89 2.17 3.007(6) 157
N2 H2A O5 . 0.89 2.04 2.923(6) 175
N1 H1C O2 2_756 0.89 2.57 3.047(6) 114
N1 H1C O1 1_565 0.89 2.15 3.005(6) 162
N1 H1B O4 2_646 0.89 1.91 2.730(6) 153
N1 H1A O7 2_646 0.89 2.02 2.905(6) 172
O1 H1 O7 1_645 0.82 1.73 2.543(5) 171

loop_
_cod_related_entry_id
_cod_related_entry_database
_cod_related_entry_code
1 ChemSpider 21163331
